data_7004351
loop_
_publ_author_name
'Wu, Hua'
'Dong, Xian-Wu'
'Liu, Hai-Yan'
'Ma, Jian-Fang'
'Li, Shun-Li'
'Yang, Jin'
'Liu, Ying-Ying'
'Su, Zhong-Min'

_publ_section_title
;
 Influence of anionic sulfonate-containing co-ligands on the solid
 structures of silver complexes supported by 4,4&#x2032;-bipyridine
 bridges
;
_journal_issue 39
_journal_name_full 'Dalton Transactions'
_journal_page_first 5331
_journal_page_last 5341
_journal_paper_doi 10.1039/b806195e
_journal_year 2008
_chemical_formula_moiety 'C20 H16 Ag2 N4, C10 H6 O6 S2, 2(H2 O)'
_chemical_formula_sum 'C30 H26 Ag2 N4 O8 S2'
_chemical_formula_weight 850.41
_chemical_name_systematic
;
?
;
_space_group_IT_number 14
_symmetry_cell_setting monoclinic
_symmetry_space_group_name_Hall '-P 2ybc'
_symmetry_space_group_name_H-M 'P 1 21/c 1'
_atom_sites_solution_hydrogens geom
_atom_sites_solution_primary direct
_atom_sites_solution_secondary difmap
_audit_creation_method SHELXL-97
_cell_angle_alpha 90.00
_cell_angle_beta 100.24(3)
_cell_angle_gamma 90.00
_cell_formula_units_Z 4
_cell_length_a 18.944(4)
_cell_length_b 11.431(2)
_cell_length_c 13.951(3)
_cell_measurement_reflns_used 5636
_cell_measurement_temperature 293(2)
_cell_measurement_theta_max 27.5
_cell_measurement_theta_min 3.2
_cell_volume 2973.0(11)
_computing_cell_refinement PROCESS-AUTO
_computing_data_collection PROCESS-AUTO
_computing_data_reduction PROCESS-AUTO
_computing_molecular_graphics 'SHELXTL-PLUS (Sheldrick, 1990)'
_computing_publication_material SHELXL-97
_computing_structure_refinement 'SHELXL-97 (Sheldrick, 1997)'
_computing_structure_solution 'SHELXS-97 (Sheldrick, 1997)'
_diffrn_ambient_temperature 293(2)
_diffrn_detector_area_resol_mean 10.0
_diffrn_measured_fraction_theta_full 0.988
_diffrn_measured_fraction_theta_max 0.988
_diffrn_measurement_device_type 'Rigaku RAXIS-RAPID'
_diffrn_measurement_method '\w scan'
_diffrn_radiation_monochromator graphite
_diffrn_radiation_source 'fine-focus sealed tube'
_diffrn_radiation_type MoK\a
_diffrn_radiation_wavelength 0.71073
_diffrn_reflns_av_R_equivalents 0.0741
_diffrn_reflns_av_sigmaI/netI 0.0615
_diffrn_reflns_limit_h_max 24
_diffrn_reflns_limit_h_min -22
_diffrn_reflns_limit_k_max 14
_diffrn_reflns_limit_k_min -14
_diffrn_reflns_limit_l_max 18
_diffrn_reflns_limit_l_min -17
_diffrn_reflns_number 27955
_diffrn_reflns_theta_full 27.48
_diffrn_reflns_theta_max 27.48
_diffrn_reflns_theta_min 3.00
_exptl_absorpt_coefficient_mu 1.518
_exptl_absorpt_correction_T_max 0.792
_exptl_absorpt_correction_T_min 0.725
_exptl_absorpt_correction_type multi-scan
_exptl_absorpt_process_details 'ABSCOR (Higashi, 1995)'
_exptl_crystal_colour colorless
_exptl_crystal_density_diffrn 1.900
_exptl_crystal_density_method 'not measured'
_exptl_crystal_description block
_exptl_crystal_F_000 1696
_exptl_crystal_size_max 0.220
_exptl_crystal_size_mid 0.203
_exptl_crystal_size_min 0.156
_refine_diff_density_max 2.260
_refine_diff_density_min -1.395
_refine_diff_density_rms 0.160
_refine_ls_extinction_method none
_refine_ls_goodness_of_fit_ref 1.038
_refine_ls_hydrogen_treatment mixed
_refine_ls_matrix_type full
_refine_ls_number_parameters 430
_refine_ls_number_reflns 6742
_refine_ls_number_restraints 9
_refine_ls_restrained_S_all 1.039
_refine_ls_R_factor_all 0.1258
_refine_ls_R_factor_gt 0.0797
_refine_ls_shift/su_max 0.000
_refine_ls_shift/su_mean 0.000
_refine_ls_structure_factor_coef Fsqd
_refine_ls_weighting_details 'calc w=1/[\s^2^(Fo^2^)+(0.0771P)^2^+23.9662P] where P=(Fo^2^+2Fc^2^)/3'
_refine_ls_weighting_scheme calc
_refine_ls_wR_factor_gt 0.1974
_refine_ls_wR_factor_ref 0.2193
_reflns_number_gt 3931
_reflns_number_total 6742
_reflns_threshold_expression >2sigma(I)
_cod_data_source_file b806195e.txt
_cod_data_source_block compd9
_cod_original_cell_volume 2973(1)
_cod_original_sg_symbol_Hall '-P 2ybc '
_cod_original_sg_symbol_H-M 'P 21/c '
_cod_database_code 7004351

loop_
_symmetry_equiv_pos_as_xyz
'x, y, z'
'-x, y+1/2, -z+1/2'
'-x, -y, -z'
'x, -y-1/2, z-1/2'

loop_
_atom_site_label
_atom_site_type_symbol
_atom_site_fract_x
_atom_site_fract_y
_atom_site_fract_z
_atom_site_U_iso_or_equiv
_atom_site_adp_type
_atom_site_occupancy
_atom_site_symmetry_multiplicity
_atom_site_calc_flag
_atom_site_refinement_flags
_atom_site_disorder_assembly
_atom_site_disorder_group
Ag1 Ag 0.23925(4) 0.11032(5) 0.87243(7) 0.0548(3) Uani 1 1 d . . .
Ag2 Ag 0.25886(4) 0.45180(6) 0.61419(7) 0.0553(3) Uani 1 1 d . . .
C1 C 0.1985(5) 0.2011(8) 0.5900(9) 0.054(3) Uani 1 1 d . . .
H1 H 0.1568 0.2415 0.5645 0.065 Uiso 1 1 calc R . .
C2 C 0.1953(5) 0.0781(7) 0.5925(8) 0.049(2) Uani 1 1 d . . .
H2 H 0.1526 0.0388 0.5697 0.059 Uiso 1 1 calc R . .
C3 C 0.2569(4) 0.0174(6) 0.6296(7) 0.0347(19) Uani 1 1 d . . .
C4 C 0.3197(5) 0.0803(8) 0.6668(8) 0.050(2) Uani 1 1 d . . .
H4 H 0.3614 0.0410 0.6943 0.060 Uiso 1 1 calc R . .
C5 C 0.3186(5) 0.2006(8) 0.6618(9) 0.057(3) Uani 1 1 d . . .
H5 H 0.3606 0.2409 0.6865 0.069 Uiso 1 1 calc R . .
C6 C 0.3204(5) 0.7024(8) 0.6208(8) 0.049(2) Uani 1 1 d . . .
H6 H 0.3632 0.6621 0.6215 0.059 Uiso 1 1 calc R . .
C7 C 0.3214(4) 0.8242(7) 0.6240(8) 0.045(2) Uani 1 1 d . . .
H7 H 0.3644 0.8638 0.6246 0.054 Uiso 1 1 calc R . .
C8C C 0.2582(4) 0.8884(6) 0.6264(6) 0.0351(18) Uani 1 1 d . . .
C9 C 0.1955(5) 0.8185(7) 0.6248(7) 0.045(2) Uani 1 1 d . . .
H9 H 0.1520 0.8551 0.6274 0.054 Uiso 1 1 calc R . .
C10 C 0.1978(5) 0.7011(7) 0.6195(7) 0.046(2) Uani 1 1 d . . .
H10 H 0.1556 0.6588 0.6176 0.055 Uiso 1 1 calc R . .
C13 C 0.1812(5) 0.3633(8) 0.8243(8) 0.054(3) Uani 1 1 d . . .
H13 H 0.1392 0.3235 0.7993 0.065 Uiso 1 1 calc R . .
C14 C 0.1804(5) 0.4823(7) 0.8202(8) 0.049(2) Uani 1 1 d . . .
H14 H 0.1388 0.5209 0.7915 0.059 Uiso 1 1 calc R . .
C15 C 0.2414(5) 0.5470(8) 0.8585(7) 0.043(2) Uani 1 1 d . . .
C16 C 0.3025(5) 0.4811(8) 0.8972(8) 0.050(2) Uani 1 1 d . . .
H16 H 0.3451 0.5182 0.9239 0.060 Uiso 1 1 calc R . .
C17 C 0.2982(5) 0.3558(8) 0.8951(8) 0.052(3) Uani 1 1 d . . .
H17 H 0.3394 0.3129 0.9183 0.063 Uiso 1 1 calc R . .
C18 C 0.2414(5) 0.6774(7) 0.8641(7) 0.042(2) Uani 1 1 d . . .
C19 C 0.1785(5) 0.7372(7) 0.8651(7) 0.046(2) Uani 1 1 d . . .
H19 H 0.1356 0.6968 0.8631 0.055 Uiso 1 1 calc R . .
C20 C 0.1797(5) 0.8574(7) 0.8692(8) 0.047(2) Uani 1 1 d . . .
H20 H 0.1366 0.8958 0.8706 0.056 Uiso 1 1 calc R . .
C21 C 0.3001(5) 0.8616(8) 0.8699(7) 0.047(2) Uani 1 1 d . . .
H21 H 0.3426 0.9030 0.8719 0.056 Uiso 1 1 calc R . .
C22 C 0.3032(5) 0.7401(7) 0.8657(8) 0.046(2) Uani 1 1 d . . .
H22 H 0.3464 0.7022 0.8639 0.055 Uiso 1 1 calc R . .
C23 C 0.4913(6) 0.5735(13) 0.8666(10) 0.088(5) Uani 1 1 d D . .
H23 H 0.4886 0.6458 0.8355 0.106 Uiso 1 1 calc R . .
C24 C 0.4888(5) 0.4652(11) 0.8202(9) 0.066(3) Uani 1 1 d D . .
C25 C 0.4886(7) 0.3529(12) 0.8636(8) 0.077(4) Uani 1 1 d D . .
H25 H 0.4844 0.2864 0.8247 0.092 Uiso 1 1 calc R . .
C26 C 0.4947(6) 0.3415(8) 0.9653(10) 0.112(7) Uani 1 1 d D . .
H26 H 0.4948 0.2683 0.9945 0.135 Uiso 1 1 calc R . .
C27 C 0.5008(5) 0.4451(6) 1.0215(9) 0.066(4) Uani 1 1 d D . .
C28 C 0.0039(5) 0.3375(6) 0.0190(7) 0.040(2) Uani 1 1 d . . .
H28 H 0.0037 0.2695 -0.0176 0.048 Uiso 1 1 calc R . .
C29 C 0.0092(5) 0.3306(7) 0.1171(7) 0.043(2) Uani 1 1 d . . .
H29 H 0.0114 0.2576 0.1469 0.051 Uiso 1 1 calc R . .
C30 C 0.0115(4) 0.4333(8) 0.1747(7) 0.041(2) Uani 1 1 d . . .
C31 C 0.0062(5) 0.5413(8) 0.1310(7) 0.042(2) Uani 1 1 d . . .
H31 H 0.0058 0.6081 0.1689 0.051 Uiso 1 1 calc R . .
C32 C 0.0015(4) 0.5524(6) 0.0280(7) 0.0349(19) Uani 1 1 d . . .
N1 N 0.2591(4) 0.2646(5) 0.6227(6) 0.0443(19) Uani 1 1 d . . .
N2 N 0.2599(4) 0.6422(7) 0.6169(6) 0.0459(18) Uani 1 1 d . . .
N3 N 0.2393(4) 0.2999(7) 0.8624(6) 0.052(2) Uani 1 1 d . . .
N4 N 0.2392(4) 0.9238(5) 0.8714(6) 0.0405(18) Uani 1 1 d . . .
O1 O 0.0015(4) 0.5341(6) 0.3388(6) 0.0616(19) Uani 1 1 d . . .
O2 O -0.0407(4) 0.3332(6) 0.3115(5) 0.0532(17) Uani 1 1 d . . .
O3 O 0.0857(4) 0.3761(6) 0.3425(6) 0.0596(18) Uani 1 1 d . . .
O5 O 0.5074(6) 0.5770(8) 0.6639(7) 0.093(3) Uani 1 1 d . . .
O6 O 0.5328(5) 0.3714(10) 0.6750(7) 0.099(3) Uani 1 1 d . . .
O4 O 0.4106(4) 0.4397(8) 0.6499(6) 0.072(2) Uani 1 1 d . . .
OW1 O 0.1135(4) 0.4471(7) 0.5529(6) 0.0592(18) Uani 1 1 d D . .
OW2 O 0.3813(4) 0.1123(7) 0.9471(7) 0.065(2) Uani 1 1 d D . .
S1 S 0.01486(12) 0.41723(19) 0.30217(18) 0.0410(5) Uani 1 1 d . . .
S2 S 0.48506(13) 0.4624(2) 0.6919(2) 0.0546(6) Uani 1 1 d . . .
HW1A H 0.078(5) 0.457(12) 0.577(8) 0.09(5) Uiso 1 1 d D . .
HW2A H 0.418(4) 0.100(9) 0.920(7) 0.05(3) Uiso 1 1 d D . .
HW2B H 0.393(7) 0.094(12) 1.007(4) 0.09(5) Uiso 1 1 d D . .
HW1B H 0.100(7) 0.430(15) 0.495(5) 0.139 Uiso 1 1 d D . .

loop_
_atom_site_aniso_label
_atom_site_aniso_U_11
_atom_site_aniso_U_22
_atom_site_aniso_U_33
_atom_site_aniso_U_23
_atom_site_aniso_U_13
_atom_site_aniso_U_12
Ag1 0.0633(5) 0.0252(3) 0.0793(6) -0.0001(3) 0.0215(4) 0.0010(3)
Ag2 0.0625(5) 0.0251(3) 0.0819(6) -0.0022(3) 0.0225(4) -0.0009(3)
C1 0.031(4) 0.035(5) 0.099(9) 0.006(5) 0.017(5) 0.002(4)
C2 0.030(4) 0.028(4) 0.090(8) 0.000(4) 0.011(5) -0.001(4)
C3 0.024(4) 0.016(3) 0.065(6) -0.011(3) 0.008(4) 0.002(3)
C4 0.025(4) 0.043(5) 0.078(7) -0.001(5) 0.001(4) -0.004(4)
C5 0.036(5) 0.039(5) 0.095(9) -0.013(5) 0.011(5) -0.018(4)
C6 0.035(5) 0.040(5) 0.074(7) 0.004(5) 0.016(4) 0.010(4)
C7 0.033(4) 0.030(4) 0.076(7) 0.003(4) 0.022(4) -0.001(4)
C8C 0.033(4) 0.018(3) 0.054(5) 0.001(3) 0.006(4) -0.006(3)
C9 0.037(5) 0.030(4) 0.071(7) -0.003(4) 0.021(4) -0.003(4)
C10 0.045(5) 0.032(4) 0.062(6) 0.000(4) 0.015(4) -0.011(4)
C13 0.050(6) 0.030(4) 0.082(8) 0.008(4) 0.012(5) 0.007(4)
C14 0.041(5) 0.024(4) 0.082(7) 0.003(4) 0.008(5) 0.009(4)
C15 0.041(5) 0.045(5) 0.045(5) 0.001(4) 0.013(4) -0.007(4)
C16 0.033(5) 0.040(5) 0.075(7) 0.001(5) 0.006(4) 0.004(4)
C17 0.043(5) 0.027(4) 0.089(8) -0.002(4) 0.016(5) 0.005(4)
C18 0.054(5) 0.029(4) 0.046(6) 0.002(4) 0.014(4) 0.013(4)
C19 0.046(5) 0.029(4) 0.063(7) -0.006(4) 0.011(4) -0.004(4)
C20 0.047(5) 0.027(4) 0.070(7) -0.002(4) 0.019(5) 0.000(4)
C21 0.039(5) 0.038(4) 0.064(7) 0.006(4) 0.013(4) -0.001(4)
C22 0.036(5) 0.029(4) 0.073(7) 0.002(4) 0.010(4) 0.007(4)
C23 0.035(5) 0.153(14) 0.081(9) -0.035(9) 0.023(6) -0.028(7)
C24 0.034(5) 0.088(9) 0.077(8) -0.016(7) 0.017(5) -0.003(5)
C25 0.066(8) 0.108(11) 0.058(8) 0.012(7) 0.015(6) -0.003(7)
C26 0.044(6) 0.027(5) 0.27(2) -0.017(9) 0.046(10) -0.009(5)
C27 0.036(5) 0.012(4) 0.152(12) -0.007(5) 0.022(6) -0.006(3)
C28 0.049(5) 0.011(3) 0.061(6) 0.000(3) 0.013(4) -0.002(3)
C29 0.047(5) 0.028(4) 0.055(6) 0.003(4) 0.014(4) 0.003(4)
C30 0.035(4) 0.040(4) 0.051(6) 0.000(4) 0.016(4) -0.001(4)
C31 0.038(5) 0.041(5) 0.050(6) -0.003(4) 0.013(4) -0.002(4)
C32 0.033(4) 0.012(3) 0.062(6) -0.001(3) 0.016(4) -0.003(3)
N1 0.044(4) 0.019(3) 0.073(6) -0.004(3) 0.019(4) 0.000(3)
N2 0.042(4) 0.046(4) 0.051(5) 0.003(3) 0.014(4) 0.000(4)
N3 0.041(4) 0.053(5) 0.065(6) -0.001(4) 0.019(4) 0.000(4)
N4 0.046(4) 0.010(2) 0.067(5) -0.003(3) 0.016(4) -0.004(3)
O1 0.080(5) 0.049(4) 0.063(5) -0.013(3) 0.030(4) -0.005(4)
O2 0.059(4) 0.043(3) 0.062(5) 0.006(3) 0.022(3) -0.012(3)
O3 0.043(4) 0.068(5) 0.065(5) 0.004(4) 0.004(3) 0.009(3)
O5 0.121(8) 0.081(6) 0.081(7) -0.010(5) 0.029(6) -0.046(6)
O6 0.082(6) 0.133(9) 0.085(7) -0.006(6) 0.024(5) 0.051(6)
O4 0.041(4) 0.099(6) 0.074(6) -0.011(5) 0.009(4) -0.013(4)
OW1 0.048(4) 0.058(4) 0.071(5) -0.006(4) 0.009(4) 0.001(4)
OW2 0.048(4) 0.069(5) 0.078(7) 0.001(5) 0.010(4) 0.010(4)
S1 0.0397(11) 0.0354(10) 0.0497(14) 0.0004(9) 0.0126(10) -0.0011(9)
S2 0.0429(13) 0.0590(15) 0.0643(17) -0.0048(13) 0.0164(12) -0.0078(12)

loop_
_atom_type_symbol
_atom_type_description
_atom_type_scat_dispersion_real
_atom_type_scat_dispersion_imag
_atom_type_scat_source
C C 0.0033 0.0016 'International Tables Vol C Tables 4.2.6.8 and 6.1.1.4'
H H 0.0000 0.0000 'International Tables Vol C Tables 4.2.6.8 and 6.1.1.4'
N N 0.0061 0.0033 'International Tables Vol C Tables 4.2.6.8 and 6.1.1.4'
O O 0.0106 0.0060 'International Tables Vol C Tables 4.2.6.8 and 6.1.1.4'
S S 0.1246 0.1234 'International Tables Vol C Tables 4.2.6.8 and 6.1.1.4'
Ag Ag -0.8971 1.1015 'International Tables Vol C Tables 4.2.6.8 and 6.1.1.4'

loop_
_geom_angle_atom_site_label_1
_geom_angle_atom_site_label_2
_geom_angle_atom_site_label_3
_geom_angle
_geom_angle_site_symmetry_1
_geom_angle_site_symmetry_3
_geom_angle_publ_flag
N4 Ag1 N3 175.9(3) 1_545 . ?
N1 Ag2 N2 175.9(3) . . ?
N1 C1 C2 124.0(8) . . ?
N1 C1 H1 118.0 . . ?
C2 C1 H1 118.0 . . ?
C3 C2 C1 118.4(8) . . ?
C3 C2 H2 120.8 . . ?
C1 C2 H2 120.8 . . ?
C2 C3 C4 119.1(7) . . ?
C2 C3 C8C 120.7(7) . 1_545 ?
C4 C3 C8C 120.2(7) . 1_545 ?
C5 C4 C3 119.1(8) . . ?
C5 C4 H4 120.4 . . ?
C3 C4 H4 120.4 . . ?
N1 C5 C4 123.8(8) . . ?
N1 C5 H5 118.1 . . ?
C4 C5 H5 118.1 . . ?
N2 C6 C7 121.6(8) . . ?
N2 C6 H6 119.2 . . ?
C7 C6 H6 119.2 . . ?
C6 C7 C8C 120.9(7) . . ?
C6 C7 H7 119.5 . . ?
C8C C7 H7 119.5 . . ?
C7 C8C C9 114.6(7) . . ?
C7 C8C C3 122.6(7) . 1_565 ?
C9 C8C C3 122.8(7) . 1_565 ?
C10 C9 C8C 121.6(8) . . ?
C10 C9 H9 119.2 . . ?
C8C C9 H9 119.2 . . ?
C9 C10 N2 122.0(8) . . ?
C9 C10 H10 119.0 . . ?
N2 C10 H10 119.0 . . ?
N3 C13 C14 123.8(9) . . ?
N3 C13 H13 118.1 . . ?
C14 C13 H13 118.1 . . ?
C13 C14 C15 120.8(9) . . ?
C13 C14 H14 119.6 . . ?
C15 C14 H14 119.6 . . ?
C14 C15 C16 115.5(8) . . ?
C14 C15 C18 122.8(8) . . ?
C16 C15 C18 121.6(8) . . ?
C15 C16 C17 119.2(9) . . ?
C15 C16 H16 120.4 . . ?
C17 C16 H16 120.4 . . ?
N3 C17 C16 122.8(9) . . ?
N3 C17 H17 118.6 . . ?
C16 C17 H17 118.6 . . ?
C22 C18 C19 118.7(8) . . ?
C22 C18 C15 121.0(7) . . ?
C19 C18 C15 120.3(8) . . ?
C20 C19 C18 119.2(8) . . ?
C20 C19 H19 120.4 . . ?
C18 C19 H19 120.4 . . ?
N4 C20 C19 124.7(8) . . ?
N4 C20 H20 117.7 . . ?
C19 C20 H20 117.7 . . ?
N4 C21 C22 124.4(8) . . ?
N4 C21 H21 117.8 . . ?
C22 C21 H21 117.8 . . ?
C18 C22 C21 118.7(8) . . ?
C18 C22 H22 120.6 . . ?
C21 C22 H22 120.6 . . ?
C24 C23 C27 109.4(12) . 3_667 ?
C24 C23 H23 125.3 . . ?
C27 C23 H23 125.3 3_667 . ?
C23 C24 C25 127.5(12) . . ?
C23 C24 S2 118.3(11) . . ?
C25 C24 S2 114.2(8) . . ?
C26 C25 C24 120.5(11) . . ?
C26 C25 H25 119.8 . . ?
C24 C25 H25 119.8 . . ?
C25 C26 C27 117.7(9) . . ?
C25 C26 H26 121.1 . . ?
C27 C26 H26 121.1 . . ?
C27 C27 C26 121.7(12) 3_667 . ?
C27 C27 C23 123.2(11) 3_667 3_667 ?
C26 C27 C23 115.2(9) . 3_667 ?
C29 C28 C32 120.4(8) . 3_565 ?
C29 C28 H28 119.8 . . ?
C32 C28 H28 119.8 3_565 . ?
C28 C29 C30 120.8(8) . . ?
C28 C29 H29 119.6 . . ?
C30 C29 H29 119.6 . . ?
C31 C30 C29 120.0(9) . . ?
C31 C30 S1 121.6(7) . . ?
C29 C30 S1 118.3(7) . . ?
C30 C31 C32 120.9(8) . . ?
C30 C31 H31 119.6 . . ?
C32 C31 H31 119.6 . . ?
C28 C32 C32 120.1(10) 3_565 3_565 ?
C28 C32 C31 122.1(7) 3_565 . ?
C32 C32 C31 117.7(9) 3_565 . ?
C1 N1 C5 115.6(7) . . ?
C1 N1 Ag2 121.2(6) . . ?
C5 N1 Ag2 123.2(6) . . ?
C6 N2 C10 119.1(8) . . ?
C6 N2 Ag2 121.5(6) . . ?
C10 N2 Ag2 119.3(6) . . ?
C17 N3 C13 117.7(9) . . ?
C17 N3 Ag1 118.7(7) . . ?
C13 N3 Ag1 123.6(7) . . ?
C20 N4 C21 114.3(7) . . ?
C20 N4 Ag1 124.1(6) . 1_565 ?
C21 N4 Ag1 121.6(5) . 1_565 ?
HW1A OW1 HW1B 108(6) . . ?
HW2A OW2 HW2B 108(10) . . ?
O3 S1 O2 113.0(4) . . ?
O3 S1 O1 111.6(5) . . ?
O2 S1 O1 113.5(4) . . ?
O3 S1 C30 106.9(4) . . ?
O2 S1 C30 105.1(4) . . ?
O1 S1 C30 106.1(4) . . ?
O6 S2 O5 112.9(6) . . ?
O6 S2 O4 113.8(6) . . ?
O5 S2 O4 111.2(6) . . ?
O6 S2 C24 105.5(6) . . ?
O5 S2 C24 107.1(6) . . ?
O4 S2 C24 105.8(5) . . ?

loop_
_geom_bond_atom_site_label_1
_geom_bond_atom_site_label_2
_geom_bond_distance
_geom_bond_site_symmetry_2
_geom_bond_publ_flag
Ag1 N4 2.132(6) 1_545 ?
Ag1 N3 2.171(8) . ?
Ag2 N1 2.143(6) . ?
Ag2 N2 2.177(8) . ?
C1 N1 1.367(11) . ?
C1 C2 1.407(12) . ?
C1 H1 0.9300 . ?
C2 C3 1.377(12) . ?
C2 H2 0.9300 . ?
C3 C4 1.408(11) . ?
C3 C8C 1.477(9) 1_545 ?
C4 C5 1.378(13) . ?
C4 H4 0.9300 . ?
C5 N1 1.373(12) . ?
C5 H5 0.9300 . ?
C6 N2 1.330(11) . ?
C6 C7 1.394(12) . ?
C6 H6 0.9300 . ?
C7 C8C 1.409(11) . ?
C7 H7 0.9300 . ?
C8C C9 1.428(11) . ?
C8C C3 1.477(9) 1_565 ?
C9 C10 1.346(11) . ?
C9 H9 0.9300 . ?
C10 N2 1.361(11) . ?
C10 H10 0.9300 . ?
C13 N3 1.346(12) . ?
C13 C14 1.362(11) . ?
C13 H13 0.9300 . ?
C14 C15 1.396(13) . ?
C14 H14 0.9300 . ?
C15 C16 1.405(13) . ?
C15 C18 1.493(12) . ?
C16 C17 1.435(12) . ?
C16 H16 0.9300 . ?
C17 N3 1.296(12) . ?
C17 H17 0.9300 . ?
C18 C22 1.369(12) . ?
C18 C19 1.376(12) . ?
C19 C20 1.375(11) . ?
C19 H19 0.9300 . ?
C20 N4 1.354(11) . ?
C20 H20 0.9300 . ?
C21 N4 1.360(11) . ?
C21 C22 1.392(11) . ?
C21 H21 0.9300 . ?
C22 H22 0.9300 . ?
C23 C24 1.394(9) . ?
C23 C27 1.557(18) 3_667 ?
C23 H23 0.9300 . ?
C24 C25 1.420(17) . ?
C24 S2 1.779(13) . ?
C25 C26 1.408(9) . ?
C25 H25 0.9300 . ?
C26 C27 1.413(8) . ?
C26 H26 0.9300 . ?
C27 C27 1.389(18) 3_667 ?
C27 C23 1.557(18) 3_667 ?
C28 C29 1.357(13) . ?
C28 C32 1.414(10) 3_565 ?
C28 H28 0.9300 . ?
C29 C30 1.419(12) . ?
C29 H29 0.9300 . ?
C30 C31 1.373(12) . ?
C30 S1 1.778(10) . ?
C31 C32 1.430(13) . ?
C31 H31 0.9300 . ?
C32 C28 1.414(10) 3_565 ?
C32 C32 1.425(14) 3_565 ?
N4 Ag1 2.132(6) 1_565 ?
O1 S1 1.469(7) . ?
O2 S1 1.449(6) . ?
O3 S1 1.439(7) . ?
O5 S2 1.451(9) . ?
O6 S2 1.426(9) . ?
O4 S2 1.451(7) . ?
OW1 HW1A 0.81(5) . ?
OW1 HW1B 0.83(5) . ?
OW2 HW2A 0.86(5) . ?
OW2 HW2B 0.85(5) . ?

loop_
_geom_hbond_atom_site_label_D
_geom_hbond_atom_site_label_H
_geom_hbond_atom_site_label_A
_geom_hbond_distance_DH
_geom_hbond_distance_HA
_geom_hbond_distance_DA
_geom_hbond_angle_DHA
_geom_hbond_site_symmetry_A
OW1 HW1A O1 0.81(5) 2.07(5) 2.872(11) 169(13) 3_566
OW2 HW2A O5 0.86(5) 2.00(5) 2.858(13) 171(10) 2_646
OW2 HW2B O4 0.85(5) 2.00(5) 2.848(13) 174(14) 4_566
OW1 HW1B O3 0.83(5) 2.18(5) 3.000(11) 170(13) .

loop_
_geom_torsion_atom_site_label_1
_geom_torsion_atom_site_label_2
_geom_torsion_atom_site_label_3
_geom_torsion_atom_site_label_4
_geom_torsion
_geom_torsion_site_symmetry_1
_geom_torsion_site_symmetry_2
_geom_torsion_site_symmetry_3
_geom_torsion_site_symmetry_4
_geom_torsion_publ_flag
N1 C1 C2 C3 -0.4(17) . . . . ?
C1 C2 C3 C4 2.4(15) . . . . ?
C1 C2 C3 C8C -174.8(9) . . . 1_545 ?
C2 C3 C4 C5 -2.4(15) . . . . ?
C8C C3 C4 C5 174.9(10) 1_545 . . . ?
C3 C4 C5 N1 0.3(17) . . . . ?
N2 C6 C7 C8C 2.1(16) . . . . ?
C6 C7 C8C C9 -0.3(14) . . . . ?
C6 C7 C8C C3 -179.9(9) . . . 1_565 ?
C7 C8C C9 C10 -1.2(14) . . . . ?
C3 C8C C9 C10 178.4(9) 1_565 . . . ?
C8C C9 C10 N2 1.0(16) . . . . ?
N3 C13 C14 C15 -1.5(17) . . . . ?
C13 C14 C15 C16 2.1(15) . . . . ?
C13 C14 C15 C18 -174.2(10) . . . . ?
C14 C15 C16 C17 -0.1(14) . . . . ?
C18 C15 C16 C17 176.2(9) . . . . ?
C15 C16 C17 N3 -2.8(16) . . . . ?
C14 C15 C18 C22 -154.7(10) . . . . ?
C16 C15 C18 C22 29.2(14) . . . . ?
C14 C15 C18 C19 23.5(14) . . . . ?
C16 C15 C18 C19 -152.6(10) . . . . ?
C22 C18 C19 C20 -1.0(15) . . . . ?
C15 C18 C19 C20 -179.2(9) . . . . ?
C18 C19 C20 N4 0.7(16) . . . . ?
C19 C18 C22 C21 1.1(15) . . . . ?
C15 C18 C22 C21 179.3(9) . . . . ?
N4 C21 C22 C18 -0.9(16) . . . . ?
C27 C23 C24 C25 3.8(15) 3_667 . . . ?
C27 C23 C24 S2 -176.4(6) 3_667 . . . ?
C23 C24 C25 C26 -3.2(19) . . . . ?
S2 C24 C25 C26 177.0(9) . . . . ?
C24 C25 C26 C27 0.2(17) . . . . ?
C25 C26 C27 C27 1.4(18) . . . 3_667 ?
C25 C26 C27 C23 -179.0(10) . . . 3_667 ?
C32 C28 C29 C30 -1.7(13) 3_565 . . . ?
C28 C29 C30 C31 1.8(13) . . . . ?
C28 C29 C30 S1 177.5(7) . . . . ?
C29 C30 C31 C32 -2.6(13) . . . . ?
S1 C30 C31 C32 -178.1(6) . . . . ?
C30 C31 C32 C28 -179.9(8) . . . 3_565 ?
C30 C31 C32 C32 3.2(14) . . . 3_565 ?
C2 C1 N1 C5 -1.6(15) . . . . ?
C2 C1 N1 Ag2 179.3(8) . . . . ?
C4 C5 N1 C1 1.7(16) . . . . ?
C4 C5 N1 Ag2 -179.3(9) . . . . ?
C7 C6 N2 C10 -2.4(15) . . . . ?
C7 C6 N2 Ag2 -179.0(8) . . . . ?
C9 C10 N2 C6 0.8(15) . . . . ?
C9 C10 N2 Ag2 177.6(8) . . . . ?
C16 C17 N3 C13 3.6(16) . . . . ?
C16 C17 N3 Ag1 -176.1(8) . . . . ?
C14 C13 N3 C17 -1.5(16) . . . . ?
C14 C13 N3 Ag1 178.2(8) . . . . ?
C19 C20 N4 C21 -0.5(15) . . . . ?
C19 C20 N4 Ag1 177.7(8) . . . 1_565 ?
C22 C21 N4 C20 0.6(15) . . . . ?
C22 C21 N4 Ag1 -177.6(8) . . . 1_565 ?
C31 C30 S1 O3 -112.0(8) . . . . ?
C29 C30 S1 O3 72.5(8) . . . . ?
C31 C30 S1 O2 127.7(8) . . . . ?
C29 C30 S1 O2 -47.8(8) . . . . ?
C31 C30 S1 O1 7.2(9) . . . . ?
C29 C30 S1 O1 -168.4(7) . . . . ?
C23 C24 S2 O6 137.8(9) . . . . ?
C25 C24 S2 O6 -42.4(10) . . . . ?
C23 C24 S2 O5 17.2(10) . . . . ?
C25 C24 S2 O5 -162.9(9) . . . . ?
C23 C24 S2 O4 -101.4(9) . . . . ?
C25 C24 S2 O4 78.4(9) . . . . ?
